data_8102151
loop_
_publ_author_name
'Dong, Wen-Kui'
'Yang, Xiao-Qing'
'Xu, Li'
'Wang, Li'
'Liu, Gai-Lan'
'Feng, Jian-Hua'

_publ_section_title
;
Crystal structure of N,N'-(1,6-hexamethylene)bis(benzoylthiourea), 
C~22~H~26~N~4~O~2~S~2~
;
_journal_issue 3
_journal_name_full 'Zeitschrift f\"ur Kristallographie - New Crystal Structures'
_journal_page_first 279
_journal_page_last 280
_journal_volume 222
_journal_year 2007
_chemical_formula_moiety 'C22 H26 N4 O2 S2'
_chemical_formula_sum 'C22 H26 N4 O2 S2'
_chemical_formula_weight 442.59
_chemical_melting_point 450.1(10)
_chemical_name_systematic
; 
 N,N'-(1,6-hexamethylene)-bis-benzoylthiourea
;
_space_group_IT_number 2
_symmetry_cell_setting triclinic
_symmetry_space_group_name_Hall '-P 1'
_symmetry_space_group_name_H-M 'P -1'
_atom_sites_solution_hydrogens geom
_atom_sites_solution_primary direct
_atom_sites_solution_secondary difmap
_audit_creation_method SHELXL-97
_cell_angle_alpha 96.251(3)
_cell_angle_beta 98.113(3)
_cell_angle_gamma 90.118(2)
_cell_formula_units_Z 1
_cell_length_a 4.912(2)
_cell_length_b 10.048(2)
_cell_length_c 11.302(3)
_cell_measurement_reflns_used 916
_cell_measurement_temperature 298(2)
_cell_measurement_theta_max 26.841
_cell_measurement_theta_min 2.587
_cell_volume 548.9(3)
_computing_cell_refinement 'Bruker SMART'
_computing_data_collection 'Bruker SMART'
_computing_data_reduction 'Bruker SAINT'
_computing_molecular_graphics 'Bruker SHELXTL'
_computing_publication_material 'Bruker SHELXTL'
_computing_structure_refinement 'SHELXL-97 (Sheldrick, 1997)'
_computing_structure_solution 'SHELXS-97 (Sheldrick, 1990)'
_diffrn_ambient_temperature 298(2)
_diffrn_measured_fraction_theta_full 0.817
_diffrn_measured_fraction_theta_max 0.817
_diffrn_measurement_device_type 'Bruker SMART CCD'
_diffrn_measurement_method phi/omega
_diffrn_radiation_monochromator graphite
_diffrn_radiation_source 'fine-focus sealed tube'
_diffrn_radiation_type MoK\a
_diffrn_radiation_wavelength 0.71073
_diffrn_reflns_av_R_equivalents 0.1343
_diffrn_reflns_av_sigmaI/netI 0.1299
_diffrn_reflns_limit_h_max 5
_diffrn_reflns_limit_h_min -5
_diffrn_reflns_limit_k_max 11
_diffrn_reflns_limit_k_min -11
_diffrn_reflns_limit_l_max 12
_diffrn_reflns_limit_l_min -13
_diffrn_reflns_number 2335
_diffrn_reflns_theta_full 25.01
_diffrn_reflns_theta_max 25.01
_diffrn_reflns_theta_min 4.08
_exptl_absorpt_coefficient_mu 0.269
_exptl_absorpt_correction_T_max 0.9532
_exptl_absorpt_correction_T_min 0.8340
_exptl_absorpt_correction_type multi-scan
_exptl_absorpt_process_details sadabs
_exptl_crystal_colour colorless
_exptl_crystal_density_diffrn 1.339
_exptl_crystal_density_method 'not measured'
_exptl_crystal_description needle
_exptl_crystal_F_000 234
_exptl_crystal_size_max 0.70
_exptl_crystal_size_mid 0.35
_exptl_crystal_size_min 0.18
_refine_diff_density_max 0.325
_refine_diff_density_min -0.327
_refine_diff_density_rms 0.067
_refine_ls_extinction_method none
_refine_ls_goodness_of_fit_ref 1.018
_refine_ls_hydrogen_treatment mixed
_refine_ls_matrix_type full
_refine_ls_number_parameters 136
_refine_ls_number_reflns 1579
_refine_ls_number_restraints 0
_refine_ls_restrained_S_all 1.018
_refine_ls_R_factor_all 0.1335
_refine_ls_R_factor_gt 0.0941
_refine_ls_shift/su_max 0.000
_refine_ls_shift/su_mean 0.000
_refine_ls_structure_factor_coef Fsqd
_refine_ls_weighting_details 'calc w=1/[\s^2^(Fo^2^)+(0.1078P)^2^+0.0000P] where P=(Fo^2^+2Fc^2^)/3'
_refine_ls_weighting_scheme calc
_refine_ls_wR_factor_gt 0.2045
_refine_ls_wR_factor_ref 0.2283
_reflns_number_gt 985
_reflns_number_total 1579
_reflns_threshold_expression >2sigma(I)
_cod_data_source_file 1267-2046.cff
_cod_data_source_block 061205g
_cod_depositor_comments
;
The following automatic conversions were performed:
'_symmetry_cell_setting' value 'Triclinic' changed to 'triclinic'
according to '/home/saulius/struct/CIF-dictionaries/cif_core.dic'
dictionary named 'cif_core.dic' version 2.4.1 from 2010-06-29.

Automatic conversion script
Id: cif_fix_enum 1555 2011-01-17 13:19:09Z saulius 

The following automatic conversions were performed:

'_chemical_melting_point' value '176-178 \%C' was changed to
'450.1(10)' - it was converted from degrees Celsius(C) to Kelvins(K),
the average value was taken and precision was estimated.

Automatic conversion script
Id: cif_fix_values 1569 2011-02-09 13:29:24Z adriana 
;
_cod_original_sg_symbol_H-M P-1
_cod_database_code 8102151

loop_
_symmetry_equiv_pos_as_xyz
'x, y, z'
'-x, -y, -z'

loop_
_atom_site_label
_atom_site_type_symbol
_atom_site_fract_x
_atom_site_fract_y
_atom_site_fract_z
_atom_site_U_iso_or_equiv
_atom_site_adp_type
_atom_site_occupancy
_atom_site_symmetry_multiplicity
_atom_site_Wyckoff_symbol
_atom_site_calc_flag
_atom_site_refinement_flags
_atom_site_disorder_assembly
_atom_site_disorder_group
N1 N 1.4530(9) 0.4653(4) 0.2016(4) 0.0460(11) Uani 1 2 i d . . .
H1 H 1.3688 0.4588 0.1291 0.055 Uiso 1 2 i calc R . .
N2 N 1.7458(9) 0.5920(4) 0.3451(4) 0.0561(13) Uani 1 2 i d . . .
H2 H 1.6864 0.5430 0.3941 0.067 Uiso 1 2 i calc R . .
O1 O 1.4644(10) 0.3804(4) 0.3797(4) 0.0801(15) Uani 1 2 i d . . .
S1 S 1.7434(3) 0.65004(14) 0.12295(13) 0.0605(6) Uani 1 2 i d . . .
C1 C 1.3801(11) 0.3720(5) 0.2719(4) 0.0475(13) Uani 1 2 i d . . .
C2 C 1.1942(11) 0.2621(5) 0.2105(4) 0.0475(13) Uani 1 2 i d . . .
C3 C 1.2350(12) 0.1345(5) 0.2476(5) 0.0557(15) Uani 1 2 i d . . .
H3 H 1.3802 0.1201 0.3068 0.067 Uiso 1 2 i calc R . .
C4 C 1.0632(12) 0.0320(6) 0.1972(5) 0.0585(16) Uani 1 2 i d . . .
H4 H 1.0925 -0.0530 0.2215 0.070 Uiso 1 2 i calc R . .
C5 C 0.8460(13) 0.0520(6) 0.1106(6) 0.0646(17) Uani 1 2 i d . . .
H5 H 0.7291 -0.0191 0.0763 0.077 Uiso 1 2 i calc R . .
C6 C 0.8029(12) 0.1750(6) 0.0753(6) 0.0630(16) Uani 1 2 i d . . .
H6 H 0.6524 0.1884 0.0183 0.076 Uiso 1 2 i calc R . .
C7 C 0.9780(11) 0.2818(5) 0.1221(5) 0.0519(14) Uani 1 2 i d . . .
H7 H 0.9506 0.3653 0.0946 0.062 Uiso 1 2 i calc R . .
C9 C 1.6457(11) 0.5688(5) 0.2329(5) 0.0445(13) Uani 1 2 i d . . .
C10 C 1.9519(11) 0.6951(5) 0.3950(5) 0.0554(15) Uani 1 2 i d . . .
H10A H 2.0789 0.7026 0.3376 0.066 Uiso 1 2 i calc R . .
H10B H 2.0558 0.6670 0.4673 0.066 Uiso 1 2 i calc R . .
C11 C 1.8372(10) 0.8283(5) 0.4249(5) 0.0465(13) Uani 1 2 i d . . .
H11A H 1.6991 0.8199 0.4772 0.056 Uiso 1 2 i calc R . .
H11B H 1.7472 0.8603 0.3515 0.056 Uiso 1 2 i calc R . .
C12 C 2.0550(11) 0.9310(5) 0.4866(5) 0.0488(13) Uani 1 2 i d . . .
H12A H 2.1398 0.9003 0.5613 0.059 Uiso 1 2 i calc R . .
H12B H 2.1970 0.9362 0.4356 0.059 Uiso 1 2 i calc R . .

loop_
_atom_site_aniso_label
_atom_site_aniso_U_11
_atom_site_aniso_U_22
_atom_site_aniso_U_33
_atom_site_aniso_U_23
_atom_site_aniso_U_13
_atom_site_aniso_U_12
N1 0.059(3) 0.030(2) 0.046(2) 0.0028(18) -0.001(2) -0.0100(19)
N2 0.078(3) 0.035(2) 0.052(3) 0.010(2) -0.007(2) -0.019(2)
O1 0.124(4) 0.066(3) 0.046(3) 0.012(2) -0.011(2) -0.049(3)
S1 0.0895(12) 0.0367(8) 0.0541(10) 0.0075(6) 0.0049(7) -0.0186(7)
C1 0.065(3) 0.037(3) 0.037(3) 0.002(2) -0.003(2) -0.009(2)
C2 0.059(3) 0.045(3) 0.039(3) 0.002(2) 0.010(2) -0.016(2)
C3 0.078(4) 0.042(3) 0.046(3) 0.010(2) -0.001(3) -0.015(3)
C4 0.086(4) 0.041(3) 0.048(3) 0.004(2) 0.008(3) -0.016(3)
C5 0.085(4) 0.046(3) 0.060(4) -0.008(3) 0.014(3) -0.026(3)
C6 0.056(3) 0.065(4) 0.063(4) -0.003(3) 0.002(3) -0.015(3)
C7 0.057(3) 0.043(3) 0.055(3) 0.008(2) 0.002(3) 0.003(2)
C9 0.061(3) 0.027(2) 0.044(3) 0.001(2) 0.003(2) -0.004(2)
C10 0.061(3) 0.042(3) 0.056(3) 0.006(3) -0.017(3) -0.017(3)
C11 0.052(3) 0.037(3) 0.045(3) -0.002(2) -0.005(2) -0.007(2)
C12 0.053(3) 0.040(3) 0.049(3) 0.001(2) -0.004(2) -0.015(2)

loop_
_atom_type_symbol
_atom_type_description
_atom_type_scat_dispersion_real
_atom_type_scat_dispersion_imag
_atom_type_scat_source
C C 0.0033 0.0016 'International Tables Vol C Tables 4.2.6.8 and 6.1.1.4'
H H 0.0000 0.0000 'International Tables Vol C Tables 4.2.6.8 and 6.1.1.4'
N N 0.0061 0.0033 'International Tables Vol C Tables 4.2.6.8 and 6.1.1.4'
O O 0.0106 0.0060 'International Tables Vol C Tables 4.2.6.8 and 6.1.1.4'
S S 0.1246 0.1234 'International Tables Vol C Tables 4.2.6.8 and 6.1.1.4'

loop_
_geom_angle_atom_site_label_1
_geom_angle_atom_site_label_2
_geom_angle_atom_site_label_3
_geom_angle
_geom_angle_site_symmetry_1
_geom_angle_site_symmetry_3
_geom_angle_publ_flag
C1 N1 C9 128.0(4) . . ?
C1 N1 H1 116.0 . . ?
C9 N1 H1 116.0 . . ?
C9 N2 C10 125.0(4) . . ?
C9 N2 H2 117.5 . . ?
C10 N2 H2 117.5 . . ?
O1 C1 N1 121.4(4) . . ?
O1 C1 C2 122.2(4) . . ?
N1 C1 C2 116.4(4) . . ?
C7 C2 C3 119.3(5) . . ?
C7 C2 C1 122.8(5) . . ?
C3 C2 C1 117.9(5) . . ?
C4 C3 C2 120.0(5) . . ?
C4 C3 H3 120.0 . . ?
C2 C3 H3 120.0 . . ?
C3 C4 C5 120.7(5) . . ?
C3 C4 H4 119.7 . . ?
C5 C4 H4 119.7 . . ?
C6 C5 C4 119.8(5) . . ?
C6 C5 H5 120.1 . . ?
C4 C5 H5 120.1 . . ?
C5 C6 C7 121.4(6) . . ?
C5 C6 H6 119.3 . . ?
C7 C6 H6 119.3 . . ?
C2 C7 C6 118.8(5) . . ?
C2 C7 H7 120.6 . . ?
C6 C7 H7 120.6 . . ?
N2 C9 N1 116.9(4) . . ?
N2 C9 S1 124.6(4) . . ?
N1 C9 S1 118.4(4) . . ?
N2 C10 C11 114.2(4) . . ?
N2 C10 H10A 108.7 . . ?
C11 C10 H10A 108.7 . . ?
N2 C10 H10B 108.7 . . ?
C11 C10 H10B 108.7 . . ?
H10A C10 H10B 107.6 . . ?
C10 C11 C12 112.9(4) . . ?
C10 C11 H11A 109.0 . . ?
C12 C11 H11A 109.0 . . ?
C10 C11 H11B 109.0 . . ?
C12 C11 H11B 109.0 . . ?
H11A C11 H11B 107.8 . . ?
C12 C12 C11 113.9(5) 2_976 . ?
C12 C12 H12A 108.8 2_976 . ?
C11 C12 H12A 108.8 . . ?
C12 C12 H12B 108.8 2_976 . ?
C11 C12 H12B 108.8 . . ?
H12A C12 H12B 107.7 . . ?

loop_
_geom_bond_atom_site_label_1
_geom_bond_atom_site_label_2
_geom_bond_distance
_geom_bond_site_symmetry_2
_geom_bond_publ_flag
N1 C1 1.370(6) . ?
N1 C9 1.387(6) . ?
N1 H1 0.8600 . ?
N2 C9 1.289(7) . ?
N2 C10 1.457(6) . ?
N2 H2 0.8600 . ?
O1 C1 1.224(6) . ?
S1 C9 1.682(5) . ?
C1 C2 1.478(7) . ?
C2 C7 1.381(7) . ?
C2 C3 1.398(8) . ?
C3 C4 1.353(7) . ?
C3 H3 0.9300 . ?
C4 C5 1.374(8) . ?
C4 H4 0.9300 . ?
C5 C6 1.348(9) . ?
C5 H5 0.9300 . ?
C6 C7 1.384(7) . ?
C6 H6 0.9300 . ?
C7 H7 0.9300 . ?
C10 C11 1.477(8) . ?
C10 H10A 0.9700 . ?
C10 H10B 0.9700 . ?
C11 C12 1.525(7) . ?
C11 H11A 0.9700 . ?
C11 H11B 0.9700 . ?
C12 C12 1.505(11) 2_976 ?
C12 H12A 0.9700 . ?
C12 H12B 0.9700 . ?

loop_
_geom_torsion_atom_site_label_1
_geom_torsion_atom_site_label_2
_geom_torsion_atom_site_label_3
_geom_torsion_atom_site_label_4
_geom_torsion
_geom_torsion_site_symmetry_1
_geom_torsion_site_symmetry_2
_geom_torsion_site_symmetry_3
_geom_torsion_site_symmetry_4
_geom_torsion_publ_flag
C9 N1 C1 O1 8.0(9) . . . . ?
C9 N1 C1 C2 -172.3(5) . . . . ?
O1 C1 C2 C7 140.5(6) . . . . ?
N1 C1 C2 C7 -39.2(8) . . . . ?
O1 C1 C2 C3 -37.0(8) . . . . ?
N1 C1 C2 C3 143.3(5) . . . . ?
C7 C2 C3 C4 -0.2(9) . . . . ?
C1 C2 C3 C4 177.4(5) . . . . ?
C2 C3 C4 C5 -0.7(9) . . . . ?
C3 C4 C5 C6 -0.1(10) . . . . ?
C4 C5 C6 C7 1.9(9) . . . . ?
C3 C2 C7 C6 1.9(8) . . . . ?
C1 C2 C7 C6 -175.6(5) . . . . ?
C5 C6 C7 C2 -2.7(9) . . . . ?
C10 N2 C9 N1 179.3(5) . . . . ?
C10 N2 C9 S1 2.2(8) . . . . ?
C1 N1 C9 N2 -9.5(8) . . . . ?
C1 N1 C9 S1 167.7(4) . . . . ?
C9 N2 C10 C11 85.9(7) . . . . ?
N2 C10 C11 C12 175.2(5) . . . . ?
C10 C11 C12 C12 177.7(6) . . . 2_976 ?
